data_4348067
loop_
_publ_author_name
'Hawes, Chris S.'
'Hamilton, Sophie E.'
'Hicks, Jamie'
'Knowles, Gregory P.'
'Chaffee, Alan L.'
'Turner, David R.'
'Batten, Stuart R.'

_publ_section_title
;
 Coordination Chemistry and Structural Dynamics of a Long and Flexible
 Piperazine-Derived Ligand.
;
_journal_issue 13
_journal_name_full 'Inorganic chemistry'
_journal_page_first 6692
_journal_page_last 6702
_journal_paper_doi 10.1021/acs.inorgchem.6b00933
_journal_volume 55
_journal_year 2016
_chemical_formula_moiety 'C30 H36 Ag2 F6 N6 O6 S2'
_chemical_formula_sum 'C30 H36 Ag2 F6 N6 O6 S2'
_chemical_formula_weight 970.51
_space_group_crystal_system triclinic
_space_group_IT_number 2
_space_group_name_Hall '-P 1'
_space_group_name_H-M_alt 'P -1'
_atom_sites_solution_hydrogens geom
_atom_sites_solution_primary iterative
_audit_creation_date 2015-06-13
_audit_creation_method
;
Olex2 1.2
(compiled 2015.01.26 svn.r3150 for OlexSys, GUI svn.r4998)
;
_cell_angle_alpha 74.860(6)
_cell_angle_beta 85.802(10)
_cell_angle_gamma 65.050(11)
_cell_formula_units_Z 1
_cell_length_a 9.386(2)
_cell_length_b 9.596(2)
_cell_length_c 11.148(2)
_cell_measurement_reflns_used 18923
_cell_measurement_temperature 100(2)
_cell_measurement_theta_max 28.50
_cell_measurement_theta_min 1.89
_cell_volume 878.0(3)
_computing_cell_refinement 'XDS (Kabsch, 1993)'
_computing_data_collection 'BluIce (McPhillips, 2002)'
_computing_data_reduction 'XDS (Kabsch, 1993)'
_computing_molecular_graphics 'Olex2 (Dolomanov et al., 2009)'
_computing_publication_material 'Olex2 (Dolomanov et al., 2009)'
_computing_structure_refinement 'SHELXL-97 (Sheldrick, 1997)'
_computing_structure_solution 'SHELXS-97 (Sheldrick, 1997)'
_diffrn_ambient_temperature 100
_diffrn_measured_fraction_theta_full 0.993
_diffrn_measured_fraction_theta_max 0.964
_diffrn_measurement_device_type Synchrotron
_diffrn_measurement_method 'Phi Scan'
_diffrn_radiation_monochromator 'Silicon Double Crystal'
_diffrn_radiation_type Synchrotron
_diffrn_radiation_wavelength 0.7109
_diffrn_reflns_av_R_equivalents 0.0604
_diffrn_reflns_av_unetI/netI 0.0417
_diffrn_reflns_Laue_measured_fraction_full 0.993
_diffrn_reflns_Laue_measured_fraction_max 0.964
_diffrn_reflns_limit_h_max 12
_diffrn_reflns_limit_h_min -12
_diffrn_reflns_limit_k_max 12
_diffrn_reflns_limit_k_min -12
_diffrn_reflns_limit_l_max 14
_diffrn_reflns_limit_l_min -14
_diffrn_reflns_number 18923
_diffrn_reflns_point_group_measured_fraction_full 0.993
_diffrn_reflns_point_group_measured_fraction_max 0.964
_diffrn_reflns_theta_full 26.000
_diffrn_reflns_theta_max 28.495
_diffrn_reflns_theta_min 1.895
_diffrn_source 'Australian Synchrotron'
_diffrn_standards_number 0
_exptl_absorpt_coefficient_mu 1.318
_exptl_absorpt_correction_type multi-scan
_exptl_absorpt_process_details 'XScale within XDS'
_exptl_crystal_colour colourless
_exptl_crystal_density_diffrn 1.836
_exptl_crystal_density_method 'not measured'
_exptl_crystal_description rod
_exptl_crystal_F_000 486
_exptl_crystal_size_max 0.10
_exptl_crystal_size_mid 0.02
_exptl_crystal_size_min 0.01
_refine_diff_density_max 0.832
_refine_diff_density_min -0.979
_refine_diff_density_rms 0.139
_refine_ls_extinction_coef 0.039(3)
_refine_ls_extinction_expression Fc^*^=kFc[1+0.001xFc^2^\l^3^/sin(2\q)]^-1/4^
_refine_ls_extinction_method SHELXL
_refine_ls_goodness_of_fit_ref 1.040
_refine_ls_hydrogen_treatment constr
_refine_ls_matrix_type full
_refine_ls_number_parameters 236
_refine_ls_number_reflns 4282
_refine_ls_number_restraints 0
_refine_ls_restrained_S_all 1.040
_refine_ls_R_factor_all 0.0487
_refine_ls_R_factor_gt 0.0398
_refine_ls_shift/su_max 0.000
_refine_ls_shift/su_mean 0.000
_refine_ls_structure_factor_coef Fsqd
_refine_ls_weighting_details 'w=1/[\s^2^(Fo^2^)+(0.0610P)^2^+0.9250P] where P=(Fo^2^+2Fc^2^)/3'
_refine_ls_weighting_scheme calc
_refine_ls_wR_factor_gt 0.1005
_refine_ls_wR_factor_ref 0.1063
_reflns_Friedel_coverage 0.000
_reflns_number_gt 3679
_reflns_number_total 4282
_reflns_threshold_expression 'I > 2\s(I)'
_cod_data_source_file ic6b00933_si_002.cif
_cod_data_source_block 3
_cod_depositor_comments
;
The following automatic conversions were performed:

data item '_exptl_absorpt_correction_type' value 'Multi-Scan' was
changed to 'multi-scan' in accordance with the
/home/saulius/struct/COD-crude-data/automatic-downloads/DataCite-retrospective/ACS/depositions/lib/dictionaries/cif_core.dic
dictionary named 'cif_core.dic' version 2.4.2 last updated on
2011-04-26.

Automatic conversion script
Id: cif_fix_values 6909 2019-04-08 15:41:33Z antanas 
;
_cod_database_code 4348067
_shelxl_version_number 2014/6
_shelx_space_group_comment
;
The symmetry employed for this shelxl refinement is uniquely defined
by the following loop, which should always be used as a source of
symmetry information in preference to the above space-group names.
They are only intended as comments.
;
_olex2_refinement_description
;
1. Fixed Uiso
 At 1.2 times of:
  All C(H) groups, All C(H,H) groups
2.a Secondary CH2 refined with riding coordinates:
 C8(H8A,H8B), C10(H10A,H10B), C11(H11A,H11B), C13(H13A,H13B), C14(H14A,H14B),
 C15(H15A,H15B)
2.b Aromatic/amide H refined with riding coordinates:
 C3(H3), C4(H4), C6(H6), C7(H7), C17(H17), C18(H18)
;
_olex2_submission_special_instructions 'No special instructions were received'

loop_
_space_group_symop_operation_xyz
'x, y, z'
'-x, -y, -z'

loop_
_atom_site_label
_atom_site_type_symbol
_atom_site_fract_x
_atom_site_fract_y
_atom_site_fract_z
_atom_site_U_iso_or_equiv
_atom_site_adp_type
_atom_site_occupancy
_atom_site_site_symmetry_order
_atom_site_calc_flag
_atom_site_refinement_flags_posn
Ag1 Ag 0.46139(3) 0.71501(3) 0.35039(3) 0.02963(12) Uani 1 1 d .
N2 N -0.3014(3) 0.6935(3) 0.3644(3) 0.0269(6) Uani 1 1 d .
C3 C -0.1815(4) 0.5948(4) 0.3114(3) 0.0271(6) Uani 1 1 d .
H3 H -0.2020 0.5316 0.2682 0.033 Uiso 1 1 calc R
C4 C -0.0297(4) 0.5817(4) 0.3173(3) 0.0273(6) Uani 1 1 d .
H4 H 0.0515 0.5120 0.2774 0.033 Uiso 1 1 calc R
C5 C 0.0040(4) 0.6711(4) 0.3821(3) 0.0247(6) Uani 1 1 d .
C6 C -0.1209(4) 0.7715(4) 0.4385(3) 0.0294(7) Uani 1 1 d .
H6 H -0.1032 0.8336 0.4846 0.035 Uiso 1 1 calc R
C7 C -0.2694(4) 0.7801(4) 0.4272(4) 0.0311(7) Uani 1 1 d .
H7 H -0.3531 0.8501 0.4652 0.037 Uiso 1 1 calc R
C8 C 0.1691(4) 0.6558(4) 0.3955(3) 0.0266(6) Uani 1 1 d .
H8A H 0.1854 0.6612 0.4806 0.032 Uiso 1 1 calc R
H8B H 0.2436 0.5493 0.3870 0.032 Uiso 1 1 calc R
N9 N 0.2094(3) 0.7779(3) 0.3046(3) 0.0230(5) Uani 1 1 d .
C10 C 0.1123(4) 0.9399(4) 0.3179(3) 0.0248(6) Uani 1 1 d .
H10A H 0.1208 0.9432 0.4051 0.030 Uiso 1 1 calc R
H10B H 0.0007 0.9699 0.2974 0.030 Uiso 1 1 calc R
C11 C 0.1674(4) 1.0560(4) 0.2320(3) 0.0272(7) Uani 1 1 d .
H11A H 0.1030 1.1645 0.2419 0.033 Uiso 1 1 calc R
H11B H 0.2783 1.0273 0.2539 0.033 Uiso 1 1 calc R
N12 N 0.1535(4) 1.0535(3) 0.1025(3) 0.0279(6) Uani 1 1 d .
C13 C 0.2430(4) 0.8931(4) 0.0866(3) 0.0301(7) Uani 1 1 d .
H13A H 0.3565 0.8610 0.1018 0.036 Uiso 1 1 calc R
H13B H 0.2271 0.8923 0.0000 0.036 Uiso 1 1 calc R
C14 C 0.1919(4) 0.7751(4) 0.1757(3) 0.0270(6) Uani 1 1 d .
H14A H 0.0806 0.8021 0.1563 0.032 Uiso 1 1 calc R
H14B H 0.2566 0.6669 0.1653 0.032 Uiso 1 1 calc R
C15 C 0.2038(4) 1.1658(4) 0.0164(3) 0.0308(7) Uani 1 1 d .
H15A H 0.2067 1.1495 -0.0680 0.037 Uiso 1 1 calc R
H15B H 0.3119 1.1433 0.0414 0.037 Uiso 1 1 calc R
C16 C 0.0978(4) 1.3374(4) 0.0117(3) 0.0279(7) Uani 1 1 d .
C17 C -0.0625(4) 1.3884(4) 0.0292(3) 0.0293(7) Uani 1 1 d .
H17 H -0.1069 1.3130 0.0497 0.035 Uiso 1 1 calc R
C18 C 0.1585(4) 1.4523(4) -0.0171(3) 0.0297(7) Uani 1 1 d .
H18 H 0.2681 1.4202 -0.0285 0.036 Uiso 1 1 calc R
O19 O 0.5346(4) 0.4169(3) 0.3727(4) 0.0511(8) Uani 1 1 d .
S20 S 0.63226(10) 0.26379(10) 0.35244(9) 0.0333(2) Uani 1 1 d .
O21 O 0.6306(4) 0.1347(3) 0.4523(3) 0.0414(6) Uani 1 1 d .
O22 O 0.7835(3) 0.2463(4) 0.3069(3) 0.0487(7) Uani 1 1 d .
C23 C 0.5292(6) 0.2528(6) 0.2253(4) 0.0489(10) Uani 1 1 d .
F24 F 0.3798(4) 0.2818(4) 0.2526(3) 0.0650(8) Uani 1 1 d .
F25 F 0.5278(5) 0.3608(5) 0.1218(3) 0.0767(10) Uani 1 1 d .
F26 F 0.5982(5) 0.1117(4) 0.2008(3) 0.0708(9) Uani 1 1 d .

loop_
_atom_site_aniso_label
_atom_site_aniso_U_11
_atom_site_aniso_U_22
_atom_site_aniso_U_33
_atom_site_aniso_U_23
_atom_site_aniso_U_13
_atom_site_aniso_U_12
Ag1 0.01910(15) 0.02808(16) 0.04087(18) -0.00286(10) -0.00034(9) -0.01227(10)
N2 0.0196(12) 0.0243(13) 0.0352(14) 0.0008(11) -0.0014(11) -0.0120(10)
C3 0.0271(16) 0.0275(15) 0.0287(15) -0.0030(12) 0.0010(12) -0.0155(13)
C4 0.0236(15) 0.0256(15) 0.0314(16) -0.0027(12) 0.0028(12) -0.0121(12)
C5 0.0207(14) 0.0190(13) 0.0299(15) 0.0028(11) -0.0009(12) -0.0090(11)
C6 0.0261(16) 0.0255(15) 0.0394(18) -0.0071(13) 0.0027(14) -0.0144(13)
C7 0.0244(16) 0.0246(15) 0.0432(19) -0.0083(14) 0.0065(14) -0.0103(12)
C8 0.0179(14) 0.0214(14) 0.0355(17) 0.0032(12) -0.0023(12) -0.0091(11)
N9 0.0183(12) 0.0168(11) 0.0312(13) -0.0002(10) -0.0007(10) -0.0079(9)
C10 0.0217(14) 0.0184(13) 0.0302(16) -0.0008(11) 0.0001(12) -0.0075(11)
C11 0.0324(17) 0.0189(14) 0.0294(16) -0.0010(12) 0.0000(13) -0.0126(12)
N12 0.0340(15) 0.0203(12) 0.0286(14) -0.0008(10) 0.0006(11) -0.0137(11)
C13 0.0326(17) 0.0248(15) 0.0329(17) -0.0051(13) 0.0059(14) -0.0141(13)
C14 0.0250(15) 0.0220(14) 0.0350(17) -0.0052(12) 0.0022(13) -0.0120(12)
C15 0.0339(18) 0.0255(16) 0.0312(17) 0.0004(13) 0.0036(14) -0.0155(14)
C16 0.0344(17) 0.0241(15) 0.0241(15) 0.0006(12) -0.0025(13) -0.0145(13)
C17 0.0369(18) 0.0271(16) 0.0265(15) 0.0021(12) -0.0030(13) -0.0203(14)
C18 0.0337(17) 0.0300(16) 0.0261(15) 0.0001(12) -0.0024(13) -0.0178(14)
O19 0.0390(16) 0.0326(15) 0.084(2) -0.0271(15) 0.0063(16) -0.0109(12)
S20 0.0252(4) 0.0293(4) 0.0470(5) -0.0129(4) 0.0030(4) -0.0112(3)
O21 0.0442(16) 0.0402(15) 0.0398(15) -0.0078(12) 0.0006(12) -0.0190(12)
O22 0.0274(14) 0.0456(17) 0.070(2) -0.0124(15) 0.0103(14) -0.0144(12)
C23 0.061(3) 0.047(2) 0.040(2) -0.0040(18) -0.004(2) -0.026(2)
F24 0.0529(17) 0.090(2) 0.0641(18) -0.0107(16) -0.0086(14) -0.0444(17)
F25 0.092(3) 0.083(2) 0.0487(16) 0.0172(15) -0.0150(17) -0.048(2)
F26 0.113(3) 0.067(2) 0.0513(16) -0.0304(15) 0.0116(17) -0.048(2)

loop_
_atom_type_symbol
_atom_type_description
_atom_type_scat_dispersion_real
_atom_type_scat_dispersion_imag
_atom_type_scat_source
C C 0.0033 0.0016 'International Tables Vol C Tables 4.2.6.8 and 6.1.1.4'
H H 0.0000 0.0000 'International Tables Vol C Tables 4.2.6.8 and 6.1.1.4'
Ag Ag -0.8740 1.0960 'International Tables Vol C Tables 4.2.6.8 and 6.1.1.4'
F F 0.0171 0.0103 'International Tables Vol C Tables 4.2.6.8 and 6.1.1.4'
N N 0.0061 0.0033 'International Tables Vol C Tables 4.2.6.8 and 6.1.1.4'
O O 0.0106 0.0060 'International Tables Vol C Tables 4.2.6.8 and 6.1.1.4'
S S 0.1240 0.1230 'International Tables Vol C Tables 4.2.6.8 and 6.1.1.4'

loop_
_geom_angle_atom_site_label_1
_geom_angle_atom_site_label_2
_geom_angle_atom_site_label_3
_geom_angle
_geom_angle_site_symmetry_1
_geom_angle_site_symmetry_3
N2 Ag1 N9 168.86(10) 1_655 .
N2 Ag1 O19 96.87(10) 1_655 .
N2 Ag1 O21 91.49(10) 1_655 2_666
N9 Ag1 O19 90.95(10) . .
N9 Ag1 O21 90.56(10) . 2_666
O19 Ag1 O21 124.67(10) . 2_666
C3 N2 Ag1 121.8(2) . 1_455
C3 N2 C7 117.8(3) . .
C7 N2 Ag1 120.4(2) . 1_455
N2 C3 H3 118.7 . .
N2 C3 C4 122.7(3) . .
C4 C3 H3 118.7 . .
C3 C4 H4 120.1 . .
C3 C4 C5 119.8(3) . .
C5 C4 H4 120.1 . .
C4 C5 C6 117.1(3) . .
C4 C5 C8 121.7(3) . .
C6 C5 C8 121.2(3) . .
C5 C6 H6 120.1 . .
C7 C6 C5 119.9(3) . .
C7 C6 H6 120.1 . .
N2 C7 C6 122.8(3) . .
N2 C7 H7 118.6 . .
C6 C7 H7 118.6 . .
C5 C8 H8A 108.3 . .
C5 C8 H8B 108.3 . .
H8A C8 H8B 107.4 . .
N9 C8 C5 115.7(3) . .
N9 C8 H8A 108.3 . .
N9 C8 H8B 108.3 . .
C8 N9 Ag1 105.55(18) . .
C10 N9 Ag1 108.7(2) . .
C10 N9 C8 112.1(2) . .
C14 N9 Ag1 109.96(19) . .
C14 N9 C8 111.8(3) . .
C14 N9 C10 108.7(2) . .
N9 C10 H10A 109.7 . .
N9 C10 H10B 109.7 . .
N9 C10 C11 109.8(3) . .
H10A C10 H10B 108.2 . .
C11 C10 H10A 109.7 . .
C11 C10 H10B 109.7 . .
C10 C11 H11A 109.6 . .
C10 C11 H11B 109.6 . .
H11A C11 H11B 108.1 . .
N12 C11 C10 110.1(3) . .
N12 C11 H11A 109.6 . .
N12 C11 H11B 109.6 . .
C13 N12 C11 110.6(3) . .
C15 N12 C11 111.7(3) . .
C15 N12 C13 110.5(3) . .
N12 C13 H13A 109.4 . .
N12 C13 H13B 109.4 . .
N12 C13 C14 111.0(3) . .
H13A C13 H13B 108.0 . .
C14 C13 H13A 109.4 . .
C14 C13 H13B 109.4 . .
N9 C14 C13 110.4(3) . .
N9 C14 H14A 109.6 . .
N9 C14 H14B 109.6 . .
C13 C14 H14A 109.6 . .
C13 C14 H14B 109.6 . .
H14A C14 H14B 108.1 . .
N12 C15 H15A 108.9 . .
N12 C15 H15B 108.9 . .
N12 C15 C16 113.3(3) . .
H15A C15 H15B 107.7 . .
C16 C15 H15A 108.9 . .
C16 C15 H15B 108.9 . .
C17 C16 C15 122.0(3) . .
C17 C16 C18 117.7(3) . .
C18 C16 C15 120.2(3) . .
C16 C17 H17 119.6 . .
C18 C17 C16 120.8(3) 2_585 .
C18 C17 H17 119.6 2_585 .
C16 C18 H18 119.3 . .
C17 C18 C16 121.5(3) 2_585 .
C17 C18 H18 119.3 2_585 .
S20 O19 Ag1 153.4(2) . .
O19 S20 O21 113.0(2) . .
O19 S20 C23 103.7(2) . .
O21 S20 C23 102.7(2) . .
O22 S20 O19 115.03(19) . .
O22 S20 O21 115.61(19) . .
O22 S20 C23 104.8(2) . .
S20 O21 Ag1 100.64(15) . 2_666
F24 C23 S20 110.6(3) . .
F25 C23 S20 110.5(3) . .
F25 C23 F24 107.7(4) . .
F26 C23 S20 111.6(3) . .
F26 C23 F24 109.0(4) . .
F26 C23 F25 107.4(4) . .

loop_
_geom_bond_atom_site_label_1
_geom_bond_atom_site_label_2
_geom_bond_distance
_geom_bond_site_symmetry_2
Ag1 N2 2.161(3) 1_655
Ag1 N9 2.243(3) .
Ag1 O19 2.591(3) .
Ag1 O21 2.828(3) 2_666
N2 Ag1 2.161(3) 1_455
N2 C3 1.344(4) .
N2 C7 1.348(5) .
C3 H3 0.9500 .
C3 C4 1.382(5) .
C4 H4 0.9500 .
C4 C5 1.394(5) .
C5 C6 1.398(5) .
C5 C8 1.508(4) .
C6 H6 0.9500 .
C6 C7 1.374(5) .
C7 H7 0.9500 .
C8 H8A 0.9900 .
C8 H8B 0.9900 .
C8 N9 1.497(4) .
N9 C10 1.475(4) .
N9 C14 1.467(4) .
C10 H10A 0.9900 .
C10 H10B 0.9900 .
C10 C11 1.511(4) .
C11 H11A 0.9900 .
C11 H11B 0.9900 .
C11 N12 1.467(4) .
N12 C13 1.461(4) .
N12 C15 1.459(4) .
C13 H13A 0.9900 .
C13 H13B 0.9900 .
C13 C14 1.516(4) .
C14 H14A 0.9900 .
C14 H14B 0.9900 .
C15 H15A 0.9900 .
C15 H15B 0.9900 .
C15 C16 1.512(5) .
C16 C17 1.388(5) .
C16 C18 1.401(5) .
C17 H17 0.9500 .
C17 C18 1.384(5) 2_585
C18 C17 1.384(5) 2_585
C18 H18 0.9500 .
O19 S20 1.434(3) .
S20 O21 1.438(3) .
S20 O22 1.428(3) .
S20 C23 1.822(5) .
O21 Ag1 2.828(3) 2_666
C23 F24 1.337(6) .
C23 F25 1.331(5) .
C23 F26 1.325(6) .

loop_
_geom_torsion_atom_site_label_1
_geom_torsion_atom_site_label_2
_geom_torsion_atom_site_label_3
_geom_torsion_atom_site_label_4
_geom_torsion
_geom_torsion_site_symmetry_1
_geom_torsion_site_symmetry_4
Ag1 N2 C3 C4 178.7(2) 1_455 .
Ag1 N2 C7 C6 -179.7(3) 1_455 .
Ag1 N9 C10 C11 58.9(3) . .
Ag1 N9 C14 C13 -59.7(3) . .
Ag1 O19 S20 O21 148.7(5) . .
Ag1 O19 S20 O22 13.0(6) . .
Ag1 O19 S20 C23 -100.9(5) . .
N2 C3 C4 C5 1.2(5) . .
C3 N2 C7 C6 0.2(5) . .
C3 C4 C5 C6 -0.1(5) . .
C3 C4 C5 C8 177.5(3) . .
C4 C5 C6 C7 -0.8(5) . .
C4 C5 C8 N9 97.3(4) . .
C5 C6 C7 N2 0.8(5) . .
C5 C8 N9 Ag1 -179.0(2) . .
C5 C8 N9 C10 62.8(4) . .
C5 C8 N9 C14 -59.5(4) . .
C6 C5 C8 N9 -85.2(4) . .
C7 N2 C3 C4 -1.2(5) . .
C8 C5 C6 C7 -178.4(3) . .
C8 N9 C10 C11 175.2(3) . .
C8 N9 C14 C13 -176.6(3) . .
N9 C10 C11 N12 60.1(4) . .
C10 N9 C14 C13 59.2(3) . .
C10 C11 N12 C13 -57.2(4) . .
C10 C11 N12 C15 179.3(3) . .
C11 N12 C13 C14 55.7(4) . .
C11 N12 C15 C16 -66.5(4) . .
N12 C13 C14 N9 -57.2(4) . .
N12 C15 C16 C17 -32.2(5) . .
N12 C15 C16 C18 151.1(3) . .
C13 N12 C15 C16 170.0(3) . .
C14 N9 C10 C11 -60.8(3) . .
C15 N12 C13 C14 180.0(3) . .
C15 C16 C17 C18 -176.1(3) . 2_585
C15 C16 C18 C17 176.1(3) . 2_585
C17 C16 C18 C17 -0.7(5) . 2_585
C18 C16 C17 C18 0.7(5) . 2_585
O19 S20 O21 Ag1 -23.1(2) . 2_666
O19 S20 C23 F24 -53.6(4) . .
O19 S20 C23 F25 65.6(4) . .
O19 S20 C23 F26 -175.1(3) . .
O21 S20 C23 F24 64.3(4) . .
O21 S20 C23 F25 -176.6(4) . .
O21 S20 C23 F26 -57.2(4) . .
O22 S20 O21 Ag1 112.43(19) . 2_666
O22 S20 C23 F24 -174.6(3) . .
O22 S20 C23 F25 -55.4(4) . .
O22 S20 C23 F26 64.0(4) . .
C23 S20 O21 Ag1 -134.08(19) . 2_666
